data_4318710
loop_
_publ_author_name
'Marie-Line Lehaire'
'Rosario Scopelliti'
'Kay Severin'

_publ_contact_author_address
;
Institut de Chimie Mol\'eculaire et Biologique
Ecole Polytechnique F\'ederale de Lausanne
CH-1015 Lausanne
Switzerland
;
_publ_contact_author_email kay.severin@epfl.ch
_publ_contact_author_fax '+4121 693 9305'
_publ_contact_author_name 'Kay Severin'
_publ_contact_author_phone '+4121 693 9302'
_publ_section_title
;
 Stabilization of Molecular LiF and LiFHF inside Metallamacrocyclic Hosts
;
_journal_name_full 'Inorganic Chemistry'
_journal_page_first 5466
_journal_page_last 5474
_journal_paper_doi 10.1021/ic025749k
_journal_volume 41
_journal_year 2002
_chemical_formula_sum 'C54 H60 B F4 Li N3 O6 Ru3'
_chemical_formula_weight 1244.01
_chemical_name_systematic
; 
 ? 
;
_space_group_IT_number 2
_symmetry_cell_setting triclinic
_symmetry_space_group_name_Hall '-P 1'
_symmetry_space_group_name_H-M 'P -1'
_atom_sites_solution_hydrogens geom
_atom_sites_solution_primary direct
_atom_sites_solution_secondary difmap
_audit_creation_method SHELXL-97
_cell_angle_alpha 85.198(15)
_cell_angle_beta 78.62(2)
_cell_angle_gamma 87.408(17)
_cell_formula_units_Z 2
_cell_length_a 12.015(4)
_cell_length_b 12.5483(17)
_cell_length_c 17.452(5)
_cell_measurement_reflns_used 2072
_cell_measurement_temperature 143(2)
_cell_measurement_theta_max 23.6367
_cell_measurement_theta_min 1.1576
_cell_volume 2569.3(12)
_computing_cell_refinement 'Oxford Diffraction CrysAlis RED'
_computing_data_collection 'marresearch mar345'
_computing_data_reduction 'Oxford Diffraction CrysAlis RED'
_computing_molecular_graphics 'Bruker SHELXTL'
_computing_publication_material 'Bruker SHELXTL'
_computing_structure_refinement 'SHELXL-97 (Sheldrick, 1997)'
_computing_structure_solution 'SHELXS-97 (Sheldrick, 1990)'
_diffrn_ambient_temperature 143(2)
_diffrn_measured_fraction_theta_full 0.938
_diffrn_measured_fraction_theta_max 0.938
_diffrn_measurement_device_type 'marresearch mar345 IPDS'
_diffrn_measurement_method '60 images with deltaphi = 3 deg. and exp. time = 180 sec.'
_diffrn_radiation_monochromator graphite
_diffrn_radiation_source 'fine-focus sealed tube'
_diffrn_radiation_type MoK\a
_diffrn_radiation_wavelength 0.71070
_diffrn_reflns_av_R_equivalents 0.0300
_diffrn_reflns_av_sigmaI/netI 0.0286
_diffrn_reflns_limit_h_max 14
_diffrn_reflns_limit_h_min -14
_diffrn_reflns_limit_k_max 13
_diffrn_reflns_limit_k_min -13
_diffrn_reflns_limit_l_max 20
_diffrn_reflns_limit_l_min -20
_diffrn_reflns_number 15687
_diffrn_reflns_theta_full 25.03
_diffrn_reflns_theta_max 25.03
_diffrn_reflns_theta_min 3.21
_exptl_absorpt_coefficient_mu 0.938
_exptl_absorpt_correction_T_max 0.7630
_exptl_absorpt_correction_T_min 0.3390
_exptl_absorpt_correction_type refdelf
_exptl_crystal_colour orange
_exptl_crystal_density_diffrn 1.608
_exptl_crystal_density_method 'not measured'
_exptl_crystal_description prismatic
_exptl_crystal_F_000 1258
_exptl_crystal_size_max 0.26
_exptl_crystal_size_mid 0.22
_exptl_crystal_size_min 0.18
_refine_diff_density_max 1.472
_refine_diff_density_min -0.896
_refine_diff_density_rms 0.112
_refine_ls_extinction_method none
_refine_ls_goodness_of_fit_ref 1.104
_refine_ls_hydrogen_treatment mixed
_refine_ls_matrix_type full
_refine_ls_number_parameters 610
_refine_ls_number_reflns 8523
_refine_ls_number_restraints 5
_refine_ls_restrained_S_all 1.110
_refine_ls_R_factor_all 0.0618
_refine_ls_R_factor_gt 0.0516
_refine_ls_shift/su_max 0.000
_refine_ls_shift/su_mean 0.000
_refine_ls_structure_factor_coef Fsqd
_refine_ls_weighting_details 'calc w=1/[\s^2^(Fo^2^)+(0.0657P)^2^+8.6651P] where P=(Fo^2^+2Fc^2^)/3'
_refine_ls_weighting_scheme calc
_refine_ls_wR_factor_gt 0.1299
_refine_ls_wR_factor_ref 0.1414
_reflns_number_gt 7122
_reflns_number_total 8523
_reflns_threshold_expression >2sigma(I)
_cod_data_source_file ic025749k_s1_2.cif
_cod_data_source_block 1_LiBF4
_cod_depositor_comments
;
The following automatic conversions were performed:

'_symmetry_cell_setting' value 'Triclinic' changed to 'triclinic'
according to the built-in table from CIF Core dictionary named
'cif_core.dic' version 2.4.1 from 2010-06-29.

Automatic conversion script
Id: cif_fix_values 1646 2011-03-28 12:23:43Z adriana 
;
_cod_original_cell_volume 2569.4(11)
_cod_database_code 4318710

loop_
_symmetry_equiv_pos_as_xyz
'x, y, z'
'-x, -y, -z'

loop_
_atom_site_label
_atom_site_type_symbol
_atom_site_fract_x
_atom_site_fract_y
_atom_site_fract_z
_atom_site_U_iso_or_equiv
_atom_site_adp_type
_atom_site_occupancy
_atom_site_symmetry_multiplicity
_atom_site_calc_flag
_atom_site_refinement_flags
_atom_site_disorder_assembly
_atom_site_disorder_group
Ru1 Ru 0.21355(4) 0.47633(3) 0.21854(2) 0.03422(13) Uani 1 1 d . A .
Ru2 Ru -0.01163(4) 0.12040(4) 0.34316(2) 0.03680(14) Uani 1 1 d . A .
Ru3 Ru 0.27788(3) 0.11934(3) 0.06140(2) 0.03426(13) Uani 1 1 d . A .
F1 F -0.0091(3) 0.3055(3) 0.1369(2) 0.0534(9) Uani 1 1 d . A .
F2 F -0.1697(3) 0.2599(4) 0.1013(3) 0.0691(11) Uani 1 1 d . A .
F3A F -0.1637(13) 0.4224(10) 0.1441(12) 0.112(7) Uani 0.50 1 d PD A 1
F4A F -0.0505(9) 0.3734(10) 0.0288(6) 0.079(3) Uani 0.50 1 d PD A 1
F3B F -0.1662(12) 0.3900(9) 0.1821(7) 0.063(3) Uani 0.50 1 d PD A 2
F4B F -0.0919(9) 0.4288(9) 0.0571(6) 0.075(3) Uani 0.50 1 d PD A 2
O1 O 0.1259(3) 0.3383(3) 0.2687(2) 0.0344(8) Uani 1 1 d . A .
O2 O 0.2644(3) 0.4580(3) 0.3250(2) 0.0399(9) Uani 1 1 d . . .
O3 O 0.0968(3) 0.1128(3) 0.2323(2) 0.0353(8) Uani 1 1 d . A .
O4 O 0.0887(3) -0.0113(3) 0.3650(2) 0.0425(9) Uani 1 1 d . . .
O5 O 0.2570(3) 0.2614(3) 0.1199(2) 0.0342(8) Uani 1 1 d . A .
O6 O 0.4428(3) 0.1446(3) 0.0686(2) 0.0390(8) Uani 1 1 d . . .
N1 N 0.1217(4) 0.2081(4) 0.3712(2) 0.0383(10) Uani 1 1 d . . .
N2 N 0.2690(4) 0.0385(4) 0.1757(3) 0.0372(10) Uani 1 1 d . . .
N3 N 0.3547(4) 0.3692(4) 0.1827(3) 0.0351(10) Uani 1 1 d . . .
C1 C 0.1584(5) 0.3005(4) 0.3338(3) 0.0374(12) Uani 1 1 d . . .
C2 C 0.2328(5) 0.3663(5) 0.3644(3) 0.0420(13) Uani 1 1 d . . .
C3 C 0.2647(6) 0.3310(6) 0.4342(4) 0.0533(16) Uani 1 1 d . . .
H3 H 0.3124 0.3725 0.4567 0.064 Uiso 1 1 calc R . .
C4 C 0.2252(7) 0.2332(6) 0.4709(4) 0.0627(19) Uani 1 1 d . . .
H4 H 0.2463 0.2079 0.5190 0.075 Uiso 1 1 calc R . .
C5 C 0.1575(6) 0.1739(6) 0.4393(4) 0.0553(16) Uani 1 1 d . . .
H5 H 0.1339 0.1066 0.4649 0.066 Uiso 1 1 calc R . .
C6 C 0.1833(4) 0.0452(4) 0.2360(3) 0.0355(11) Uani 1 1 d . . .
C7 C 0.1782(5) -0.0227(4) 0.3079(3) 0.0378(12) Uani 1 1 d . . .
C8 C 0.2644(5) -0.0962(5) 0.3117(3) 0.0457(14) Uani 1 1 d . . .
H8 H 0.2622 -0.1443 0.3569 0.055 Uiso 1 1 calc R . .
C9 C 0.3559(5) -0.1005(5) 0.2488(4) 0.0503(15) Uani 1 1 d . . .
H9 H 0.4173 -0.1501 0.2518 0.060 Uiso 1 1 calc R . .
C10 C 0.3572(5) -0.0332(5) 0.1828(4) 0.0447(13) Uani 1 1 d . . .
H10 H 0.4208 -0.0360 0.1408 0.054 Uiso 1 1 calc R . .
C11 C 0.3520(4) 0.2860(4) 0.1399(3) 0.0338(11) Uani 1 1 d . . .
C12 C 0.4529(4) 0.2240(4) 0.1120(3) 0.0363(11) Uani 1 1 d . . .
C13 C 0.5539(5) 0.2514(5) 0.1300(3) 0.0413(13) Uani 1 1 d . . .
H13 H 0.6223 0.2124 0.1120 0.050 Uiso 1 1 calc R . .
C14 C 0.5535(5) 0.3382(5) 0.1755(4) 0.0453(13) Uani 1 1 d . . .
H14 H 0.6223 0.3582 0.1887 0.054 Uiso 1 1 calc R . .
C15 C 0.4551(5) 0.3942(5) 0.2011(3) 0.0402(12) Uani 1 1 d . . .
H15 H 0.4566 0.4521 0.2326 0.048 Uiso 1 1 calc R . .
C16 C 0.2486(5) 0.5631(5) 0.1017(3) 0.0428(13) Uani 1 1 d . . .
C17 C 0.2846(5) 0.6217(5) 0.1571(4) 0.0461(14) Uani 1 1 d . . .
H17 H 0.3605 0.6452 0.1471 0.055 Uiso 1 1 calc R . .
C18 C 0.2114(6) 0.6460(5) 0.2263(4) 0.0515(15) Uani 1 1 d . . .
H18 H 0.2385 0.6859 0.2624 0.062 Uiso 1 1 calc R . .
C19 C 0.0962(6) 0.6121(5) 0.2442(4) 0.0509(15) Uani 1 1 d . . .
C20 C 0.0608(5) 0.5521(5) 0.1886(4) 0.0484(15) Uani 1 1 d . . .
H20 H -0.0146 0.5271 0.1988 0.058 Uiso 1 1 calc R . .
C21 C 0.1352(5) 0.5284(5) 0.1182(3) 0.0450(13) Uani 1 1 d . . .
H21 H 0.1089 0.4888 0.0816 0.054 Uiso 1 1 calc R . .
C22 C 0.3303(7) 0.5340(6) 0.0295(4) 0.0611(18) Uani 1 1 d . . .
H22A H 0.3447 0.5974 -0.0073 0.092 Uiso 1 1 calc R . .
H22B H 0.2978 0.4787 0.0048 0.092 Uiso 1 1 calc R . .
H22C H 0.4018 0.5067 0.0438 0.092 Uiso 1 1 calc R . .
C23 C 0.0236(8) 0.6372(7) 0.3223(5) 0.082(3) Uani 1 1 d D . .
H23 H 0.0798 0.6404 0.3572 0.099 Uiso 1 1 calc R . .
C24 C -0.0253(7) 0.7497(6) 0.3177(5) 0.0651(19) Uani 1 1 d . . .
H24A H -0.0722 0.7574 0.2775 0.098 Uiso 1 1 calc R . .
H24B H 0.0366 0.8003 0.3042 0.098 Uiso 1 1 calc R . .
H24C H -0.0722 0.7646 0.3686 0.098 Uiso 1 1 calc R . .
C25 C -0.0510(14) 0.5553(8) 0.3608(7) 0.188(9) Uani 1 1 d D . .
H25A H -0.0925 0.5786 0.4111 0.282 Uiso 1 1 calc R . .
H25B H -0.0066 0.4897 0.3701 0.282 Uiso 1 1 calc R . .
H25C H -0.1051 0.5414 0.3278 0.282 Uiso 1 1 calc R . .
C26 C -0.1302(5) 0.2159(5) 0.4249(4) 0.0494(15) Uani 1 1 d . . .
C27 C -0.1398(5) 0.1071(5) 0.4505(3) 0.0487(15) Uani 1 1 d . . .
H27 H -0.1316 0.0830 0.5022 0.058 Uiso 1 1 calc R . .
C28 C -0.1622(5) 0.0323(5) 0.3978(3) 0.0419(13) Uani 1 1 d . . .
H28 H -0.1685 -0.0412 0.4155 0.050 Uiso 1 1 calc R . .
C29 C -0.1752(4) 0.0643(5) 0.3207(3) 0.0379(12) Uani 1 1 d . . .
C30 C -0.1598(4) 0.1752(5) 0.2948(3) 0.0409(13) Uani 1 1 d . . .
H30 H -0.1629 0.1989 0.2421 0.049 Uiso 1 1 calc R . .
C31 C -0.1399(5) 0.2499(5) 0.3469(4) 0.0478(14) Uani 1 1 d . . .
H31 H -0.1330 0.3234 0.3293 0.057 Uiso 1 1 calc R . .
C32 C -0.1022(7) 0.2923(6) 0.4805(5) 0.068(2) Uani 1 1 d . . .
H32A H -0.0483 0.3445 0.4513 0.102 Uiso 1 1 calc R . .
H32B H -0.0683 0.2521 0.5212 0.102 Uiso 1 1 calc R . .
H32C H -0.1718 0.3298 0.5049 0.102 Uiso 1 1 calc R . .
C33 C -0.2041(5) -0.0149(5) 0.2676(4) 0.0475(14) Uani 1 1 d . . .
H33 H -0.1949 -0.0881 0.2936 0.057 Uiso 1 1 calc R . .
C34 C -0.1252(6) -0.0108(6) 0.1880(4) 0.0565(17) Uani 1 1 d . . .
H34A H -0.1348 0.0588 0.1597 0.085 Uiso 1 1 calc R . .
H34B H -0.1436 -0.0678 0.1579 0.085 Uiso 1 1 calc R . .
H34C H -0.0464 -0.0206 0.1951 0.085 Uiso 1 1 calc R . .
C35 C -0.3272(6) 0.0000(7) 0.2602(5) 0.0662(19) Uani 1 1 d . . .
H35A H -0.3395 0.0714 0.2354 0.099 Uiso 1 1 calc R . .
H35B H -0.3758 -0.0074 0.3124 0.099 Uiso 1 1 calc R . .
H35C H -0.3462 -0.0543 0.2281 0.099 Uiso 1 1 calc R . .
C36 C 0.2093(6) -0.0230(5) 0.0233(3) 0.0469(14) Uani 1 1 d . . .
C37 C 0.3140(5) 0.0030(5) -0.0261(3) 0.0445(13) Uani 1 1 d . . .
H37 H 0.3733 -0.0499 -0.0347 0.053 Uiso 1 1 calc R . .
C38 C 0.3310(5) 0.1077(5) -0.0631(3) 0.0408(12) Uani 1 1 d . . .
H38 H 0.4020 0.1232 -0.0963 0.049 Uiso 1 1 calc R . .
C39 C 0.2467(4) 0.1891(5) -0.0523(3) 0.0370(12) Uani 1 1 d . . .
C40 C 0.1419(5) 0.1627(5) -0.0007(3) 0.0408(13) Uani 1 1 d . . .
H40 H 0.0842 0.2167 0.0102 0.049 Uiso 1 1 calc R . .
C41 C 0.1225(5) 0.0579(5) 0.0344(3) 0.0447(14) Uani 1 1 d . . .
H41 H 0.0505 0.0414 0.0659 0.054 Uiso 1 1 calc R . .
C42 C 0.1920(8) -0.1319(6) 0.0649(5) 0.072(2) Uani 1 1 d . . .
H42A H 0.1608 -0.1783 0.0324 0.108 Uiso 1 1 calc R . .
H42B H 0.1390 -0.1264 0.1150 0.108 Uiso 1 1 calc R . .
H42C H 0.2650 -0.1623 0.0747 0.108 Uiso 1 1 calc R . .
C43 C 0.2632(6) 0.3024(5) -0.0886(4) 0.0488(14) Uani 1 1 d . . .
H43 H 0.2239 0.3516 -0.0489 0.059 Uiso 1 1 calc R . .
C44 C 0.2039(8) 0.3174(6) -0.1596(5) 0.071(2) Uani 1 1 d . . .
H44A H 0.2373 0.2667 -0.1981 0.106 Uiso 1 1 calc R . .
H44B H 0.2141 0.3907 -0.1836 0.106 Uiso 1 1 calc R . .
H44C H 0.1227 0.3045 -0.1422 0.106 Uiso 1 1 calc R . .
C45 C 0.3869(6) 0.3336(6) -0.1114(4) 0.0622(18) Uani 1 1 d . . .
H45A H 0.4250 0.3149 -0.0672 0.093 Uiso 1 1 calc R . .
H45B H 0.3908 0.4109 -0.1252 0.093 Uiso 1 1 calc R . .
H45C H 0.4245 0.2952 -0.1565 0.093 Uiso 1 1 calc R . .
B1 B -0.1047(6) 0.3438(6) 0.1100(4) 0.057(2) Uani 1 1 d D . .
Li1 Li 0.1081(7) 0.2570(7) 0.1853(5) 0.0360(19) Uani 1 1 d . . .
C46 C 0.3601(14) 0.4699(11) 0.6317(8) 0.255(12) Uiso 1 1 d G . .
H46 H 0.3062 0.5279 0.6357 0.080 Uiso 1 1 calc R . .
C47 C 0.3254(10) 0.3670(14) 0.6262(8) 0.37(2) Uiso 1 1 d G . .
H47 H 0.2478 0.3548 0.6265 0.080 Uiso 1 1 calc R . .
C48 C 0.4042(13) 0.2821(10) 0.6204(7) 0.174(7) Uiso 1 1 d G . .
H48 H 0.3805 0.2118 0.6166 0.080 Uiso 1 1 calc R . .
C49 C 0.5176(12) 0.2999(11) 0.6199(7) 0.188(7) Uiso 1 1 d G . .
H49 H 0.5715 0.2419 0.6159 0.080 Uiso 1 1 calc R . .
C50 C 0.5523(11) 0.4027(13) 0.6254(7) 0.247(11) Uiso 1 1 d G . .
H50 H 0.6299 0.4150 0.6251 0.080 Uiso 1 1 calc R . .
C51 C 0.4735(15) 0.4877(10) 0.6312(8) 0.204(8) Uiso 1 1 d G . .
H51 H 0.4972 0.5580 0.6350 0.080 Uiso 1 1 calc R . .
C52 C 0.5015(18) 0.1782(13) 0.3941(11) 0.160(12) Uiso 0.50 1 d PG B -3
H52 H 0.5057 0.2393 0.3577 0.080 Uiso 0.50 1 calc PR B -3
C53 C 0.4297(14) 0.0961(15) 0.3897(9) 0.131(9) Uiso 0.50 1 d PG B -3
H53 H 0.3847 0.1011 0.3504 0.080 Uiso 0.50 1 calc PR B -3
C54 C 0.4236(14) 0.0066(13) 0.4428(10) 0.094(6) Uiso 0.50 1 d PG B -3
H54 H 0.3745 -0.0495 0.4399 0.080 Uiso 0.50 1 calc PR B -3
C55 C 0.4895(18) -0.0007(13) 0.5003(11) 0.176(10) Uiso 0.50 1 d PG B -3
H55 H 0.4853 -0.0619 0.5367 0.080 Uiso 0.50 1 calc PR B -3
C56 C 0.5613(15) 0.0814(15) 0.5047(11) 0.110(7) Uiso 0.50 1 d PG B -3
H56 H 0.6063 0.0763 0.5440 0.080 Uiso 0.50 1 calc PR B -3
C57 C 0.5673(15) 0.1708(13) 0.4516(12) 0.162(12) Uiso 0.50 1 d PG B -3
H57 H 0.6164 0.2269 0.4546 0.080 Uiso 0.50 1 calc PR B -3

loop_
_atom_site_aniso_label
_atom_site_aniso_U_11
_atom_site_aniso_U_22
_atom_site_aniso_U_33
_atom_site_aniso_U_23
_atom_site_aniso_U_13
_atom_site_aniso_U_12
Ru1 0.0352(2) 0.0309(3) 0.0368(2) -0.00318(17) -0.00749(17) -0.00022(16)
Ru2 0.0393(3) 0.0370(3) 0.0333(2) -0.00158(17) -0.00481(18) -0.00521(18)
Ru3 0.0324(2) 0.0367(3) 0.0339(2) -0.00636(17) -0.00613(17) 0.00112(17)
F1 0.0440(19) 0.061(2) 0.057(2) -0.0007(17) -0.0164(16) 0.0026(16)
F2 0.051(2) 0.084(3) 0.079(3) -0.012(2) -0.021(2) -0.015(2)
F3A 0.053(7) 0.038(8) 0.25(2) -0.027(10) -0.045(13) 0.017(6)
F4A 0.067(7) 0.099(9) 0.065(6) 0.034(6) -0.017(5) -0.001(6)
F3B 0.045(5) 0.041(7) 0.097(7) 0.002(5) -0.004(5) 0.007(5)
F4B 0.058(6) 0.094(9) 0.065(6) 0.038(6) -0.013(5) 0.003(5)
O1 0.0371(19) 0.032(2) 0.0341(19) -0.0023(14) -0.0082(15) -0.0015(14)
O2 0.043(2) 0.038(2) 0.041(2) -0.0021(16) -0.0127(17) -0.0065(16)
O3 0.0347(19) 0.036(2) 0.0344(19) -0.0028(14) -0.0061(15) 0.0005(15)
O4 0.048(2) 0.041(2) 0.038(2) 0.0045(16) -0.0085(17) -0.0013(17)
O5 0.0300(18) 0.036(2) 0.0389(19) -0.0072(15) -0.0104(15) 0.0007(14)
O6 0.0301(19) 0.044(2) 0.043(2) -0.0118(16) -0.0046(15) 0.0031(15)
N1 0.045(3) 0.042(3) 0.028(2) -0.0017(18) -0.0069(19) -0.006(2)
N2 0.039(2) 0.035(3) 0.039(2) -0.0052(18) -0.0093(19) 0.0011(18)
N3 0.032(2) 0.035(3) 0.040(2) 0.0022(18) -0.0102(18) -0.0018(17)
C1 0.038(3) 0.036(3) 0.038(3) -0.001(2) -0.007(2) -0.003(2)
C2 0.047(3) 0.042(3) 0.039(3) -0.006(2) -0.011(2) -0.003(2)
C3 0.065(4) 0.058(4) 0.042(3) 0.004(3) -0.025(3) -0.014(3)
C4 0.086(5) 0.070(5) 0.038(3) 0.013(3) -0.030(3) -0.023(4)
C5 0.072(4) 0.057(4) 0.041(3) 0.010(3) -0.022(3) -0.016(3)
C6 0.036(3) 0.035(3) 0.038(3) -0.006(2) -0.012(2) -0.002(2)
C7 0.046(3) 0.037(3) 0.032(3) -0.005(2) -0.009(2) -0.005(2)
C8 0.058(4) 0.039(3) 0.042(3) 0.002(2) -0.016(3) 0.001(3)
C9 0.047(3) 0.045(4) 0.058(4) -0.001(3) -0.013(3) 0.012(3)
C10 0.045(3) 0.041(3) 0.050(3) -0.011(2) -0.012(3) 0.007(2)
C11 0.033(3) 0.031(3) 0.037(3) -0.001(2) -0.008(2) -0.002(2)
C12 0.031(3) 0.037(3) 0.039(3) 0.002(2) -0.003(2) 0.001(2)
C13 0.032(3) 0.047(4) 0.046(3) -0.004(2) -0.009(2) 0.002(2)
C14 0.034(3) 0.050(4) 0.054(3) -0.002(3) -0.014(3) -0.004(2)
C15 0.038(3) 0.042(3) 0.045(3) -0.004(2) -0.015(2) -0.006(2)
C16 0.046(3) 0.036(3) 0.044(3) 0.006(2) -0.006(2) -0.001(2)
C17 0.048(3) 0.032(3) 0.057(4) 0.004(2) -0.008(3) -0.005(2)
C18 0.075(5) 0.027(3) 0.056(4) -0.006(2) -0.018(3) 0.000(3)
C19 0.058(4) 0.037(4) 0.055(4) -0.004(3) -0.007(3) 0.013(3)
C20 0.039(3) 0.038(4) 0.066(4) 0.008(3) -0.012(3) 0.010(2)
C21 0.056(4) 0.036(3) 0.045(3) 0.005(2) -0.020(3) 0.000(2)
C22 0.072(5) 0.057(5) 0.048(4) 0.003(3) 0.002(3) 0.001(3)
C23 0.095(6) 0.056(5) 0.080(6) -0.012(4) 0.020(5) 0.026(4)
C24 0.078(5) 0.048(4) 0.067(5) -0.014(3) -0.010(4) 0.019(3)
C25 0.31(2) 0.053(7) 0.127(10) 0.002(6) 0.134(12) 0.032(9)
C26 0.046(3) 0.051(4) 0.048(3) -0.014(3) 0.005(3) -0.003(3)
C27 0.049(3) 0.059(4) 0.036(3) -0.005(3) 0.000(3) -0.014(3)
C28 0.040(3) 0.042(3) 0.040(3) 0.004(2) 0.001(2) -0.009(2)
C29 0.027(3) 0.048(3) 0.037(3) -0.003(2) -0.002(2) -0.005(2)
C30 0.029(3) 0.047(3) 0.044(3) 0.006(2) -0.004(2) 0.001(2)
C31 0.039(3) 0.035(3) 0.066(4) -0.005(3) 0.001(3) 0.001(2)
C32 0.075(5) 0.061(5) 0.066(5) -0.028(4) 0.004(4) -0.015(4)
C33 0.048(3) 0.048(4) 0.047(3) 0.001(3) -0.008(3) -0.010(3)
C34 0.062(4) 0.067(5) 0.040(3) -0.010(3) -0.003(3) -0.016(3)
C35 0.051(4) 0.085(6) 0.067(5) -0.010(4) -0.016(3) -0.013(4)
C36 0.066(4) 0.038(4) 0.039(3) -0.006(2) -0.014(3) -0.013(3)
C37 0.051(3) 0.043(4) 0.042(3) -0.013(2) -0.015(3) 0.009(3)
C38 0.041(3) 0.052(4) 0.029(3) -0.010(2) -0.004(2) 0.004(2)
C39 0.035(3) 0.046(3) 0.032(3) -0.005(2) -0.012(2) 0.001(2)
C40 0.037(3) 0.053(4) 0.036(3) -0.007(2) -0.014(2) 0.001(2)
C41 0.040(3) 0.066(4) 0.033(3) -0.010(3) -0.012(2) -0.021(3)
C42 0.110(7) 0.043(4) 0.067(5) 0.001(3) -0.023(4) -0.020(4)
C43 0.058(4) 0.044(4) 0.046(3) -0.005(3) -0.013(3) 0.000(3)
C44 0.095(6) 0.053(5) 0.076(5) 0.011(4) -0.049(5) 0.000(4)
C45 0.070(5) 0.056(5) 0.056(4) 0.002(3) -0.003(3) -0.015(3)
B1 0.047(4) 0.057(5) 0.068(5) 0.017(4) -0.022(4) -0.012(3)
Li1 0.033(4) 0.040(5) 0.034(4) -0.002(4) -0.006(3) -0.003(3)

loop_
_atom_type_symbol
_atom_type_description
_atom_type_scat_dispersion_real
_atom_type_scat_dispersion_imag
_atom_type_scat_source
C C 0.0033 0.0016 'International Tables Vol C Tables 4.2.6.8 and 6.1.1.4'
H H 0.0000 0.0000 'International Tables Vol C Tables 4.2.6.8 and 6.1.1.4'
Li Li -0.0003 0.0001 'International Tables Vol C Tables 4.2.6.8 and 6.1.1.4'
B B 0.0013 0.0007 'International Tables Vol C Tables 4.2.6.8 and 6.1.1.4'
N N 0.0061 0.0033 'International Tables Vol C Tables 4.2.6.8 and 6.1.1.4'
O O 0.0106 0.0060 'International Tables Vol C Tables 4.2.6.8 and 6.1.1.4'
F F 0.0171 0.0103 'International Tables Vol C Tables 4.2.6.8 and 6.1.1.4'
Ru Ru -1.2594 0.8363 'International Tables Vol C Tables 4.2.6.8 and 6.1.1.4'

loop_
_geom_angle_atom_site_label_1
_geom_angle_atom_site_label_2
_geom_angle_atom_site_label_3
_geom_angle
_geom_angle_site_symmetry_1
_geom_angle_site_symmetry_3
_geom_angle_publ_flag
O2 Ru1 O1 79.69(14) . . ?
O2 Ru1 N3 83.79(16) . . ?
O1 Ru1 N3 85.67(15) . . ?
O2 Ru1 C18 88.2(2) . . ?
O1 Ru1 C18 141.7(2) . . ?
N3 Ru1 C18 129.2(2) . . ?
O2 Ru1 C17 107.8(2) . . ?
O1 Ru1 C17 171.67(19) . . ?
N3 Ru1 C17 98.5(2) . . ?
C18 Ru1 C17 37.8(2) . . ?
O2 Ru1 C20 129.6(2) . . ?
O1 Ru1 C20 91.7(2) . . ?
N3 Ru1 C20 145.5(2) . . ?
C18 Ru1 C20 68.6(3) . . ?
C17 Ru1 C20 80.8(2) . . ?
O2 Ru1 C19 97.2(2) . . ?
O1 Ru1 C19 106.8(2) . . ?
N3 Ru1 C19 167.5(2) . . ?
C18 Ru1 C19 38.7(3) . . ?
C17 Ru1 C19 69.3(2) . . ?
C20 Ru1 C19 38.0(3) . . ?
O2 Ru1 C21 166.1(2) . . ?
O1 Ru1 C21 104.18(19) . . ?
N3 Ru1 C21 109.7(2) . . ?
C18 Ru1 C21 80.6(2) . . ?
C17 Ru1 C21 67.7(2) . . ?
C20 Ru1 C21 37.9(2) . . ?
C19 Ru1 C21 68.8(2) . . ?
O2 Ru1 C16 143.32(19) . . ?
O1 Ru1 C16 135.89(19) . . ?
N3 Ru1 C16 89.7(2) . . ?
C18 Ru1 C16 68.4(2) . . ?
C17 Ru1 C16 37.6(2) . . ?
C20 Ru1 C16 68.6(2) . . ?
C19 Ru1 C16 82.0(2) . . ?
C21 Ru1 C16 37.6(2) . . ?
O2 Ru1 Li1 109.68(19) . . ?
O1 Ru1 Li1 34.17(18) . . ?
N3 Ru1 Li1 73.6(2) . . ?
C18 Ru1 Li1 153.6(2) . . ?
C17 Ru1 Li1 140.4(2) . . ?
C20 Ru1 Li1 85.0(2) . . ?
C19 Ru1 Li1 117.3(2) . . ?
C21 Ru1 Li1 78.5(2) . . ?
C16 Ru1 Li1 102.9(2) . . ?
O4 Ru2 O3 79.51(14) . . ?
O4 Ru2 N1 84.21(17) . . ?
O3 Ru2 N1 84.58(15) . . ?
O4 Ru2 C28 89.9(2) . . ?
O3 Ru2 C28 131.48(19) . . ?
N1 Ru2 C28 141.70(19) . . ?
O4 Ru2 C30 144.2(2) . . ?
O3 Ru2 C30 94.32(18) . . ?
N1 Ru2 C30 130.7(2) . . ?
C28 Ru2 C30 67.8(2) . . ?
O4 Ru2 C27 98.9(2) . . ?
O3 Ru2 C27 170.03(19) . . ?
N1 Ru2 C27 105.1(2) . . ?
C28 Ru2 C27 38.6(2) . . ?
C30 Ru2 C27 81.1(2) . . ?
O4 Ru2 C31 166.9(2) . . ?
O3 Ru2 C31 113.5(2) . . ?
N1 Ru2 C31 98.2(2) . . ?
C28 Ru2 C31 80.2(2) . . ?
C30 Ru2 C31 37.9(2) . . ?
C27 Ru2 C31 67.9(2) . . ?
O4 Ru2 C26 130.1(2) . . ?
O3 Ru2 C26 148.1(2) . . ?
N1 Ru2 C26 87.0(2) . . ?
C28 Ru2 C26 68.2(2) . . ?
C30 Ru2 C26 68.5(2) . . ?
C27 Ru2 C26 37.4(2) . . ?
C31 Ru2 C26 37.7(2) . . ?
O4 Ru2 C29 108.49(19) . . ?
O3 Ru2 C29 102.23(17) . . ?
N1 Ru2 C29 166.4(2) . . ?
C28 Ru2 C29 37.2(2) . . ?
C30 Ru2 C29 38.0(2) . . ?
C27 Ru2 C29 68.8(2) . . ?
C31 Ru2 C29 68.3(2) . . ?
C26 Ru2 C29 81.0(2) . . ?
O4 Ru2 Li1 109.98(19) . . ?
O3 Ru2 Li1 34.74(19) . . ?
N1 Ru2 Li1 72.13(19) . . ?
C28 Ru2 Li1 144.0(2) . . ?
C30 Ru2 Li1 79.4(2) . . ?
C27 Ru2 Li1 150.3(2) . . ?
C31 Ru2 Li1 83.0(2) . . ?
C26 Ru2 Li1 113.6(2) . . ?
C29 Ru2 Li1 106.8(2) . . ?
O6 Ru3 O5 79.47(14) . . ?
O6 Ru3 N2 84.21(16) . . ?
O5 Ru3 N2 85.60(16) . . ?
O6 Ru3 C38 89.36(19) . . ?
O5 Ru3 C38 126.23(19) . . ?
N2 Ru3 C38 145.8(2) . . ?
O6 Ru3 C40 145.87(19) . . ?
O5 Ru3 C40 93.20(18) . . ?
N2 Ru3 C40 128.8(2) . . ?
C38 Ru3 C40 68.1(2) . . ?
O6 Ru3 C37 97.26(19) . . ?
O5 Ru3 C37 164.51(19) . . ?
N2 Ru3 C37 109.3(2) . . ?
C38 Ru3 C37 38.3(2) . . ?
C40 Ru3 C37 81.0(2) . . ?
O6 Ru3 C39 109.07(18) . . ?
O5 Ru3 C39 97.57(18) . . ?
N2 Ru3 C39 166.68(19) . . ?
C38 Ru3 C39 37.6(2) . . ?
C40 Ru3 C39 38.4(2) . . ?
C37 Ru3 C39 69.0(2) . . ?
O6 Ru3 C41 164.6(2) . . ?
O5 Ru3 C41 115.80(19) . . ?
N2 Ru3 C41 98.3(2) . . ?
C38 Ru3 C41 80.0(2) . . ?
C40 Ru3 C41 37.8(2) . . ?
C37 Ru3 C41 67.5(2) . . ?
C39 Ru3 C41 68.6(2) . . ?
O6 Ru3 C36 127.8(2) . . ?
O5 Ru3 C36 151.6(2) . . ?
N2 Ru3 C36 89.2(2) . . ?
C38 Ru3 C36 68.6(2) . . ?
C40 Ru3 C36 68.7(2) . . ?
C37 Ru3 C36 37.7(2) . . ?
C39 Ru3 C36 81.9(2) . . ?
C41 Ru3 C36 37.6(2) . . ?
O6 Ru3 Li1 109.71(19) . . ?
O5 Ru3 Li1 35.00(18) . . ?
N2 Ru3 Li1 72.2(2) . . ?
C38 Ru3 Li1 140.8(2) . . ?
C40 Ru3 Li1 78.1(2) . . ?
C37 Ru3 Li1 152.9(2) . . ?
C39 Ru3 Li1 103.2(2) . . ?
C41 Ru3 Li1 85.4(2) . . ?
C36 Ru3 Li1 117.2(2) . . ?
B1 F1 Li1 172.7(5) . . ?
C1 O1 Li1 125.9(4) . . ?
C1 O1 Ru1 111.7(3) . . ?
Li1 O1 Ru1 107.3(3) . . ?
C2 O2 Ru1 112.3(3) . . ?
C6 O3 Li1 125.3(4) . . ?
C6 O3 Ru2 111.3(3) . . ?
Li1 O3 Ru2 106.4(3) . . ?
C7 O4 Ru2 112.5(3) . . ?
C11 O5 Li1 127.2(4) . . ?
C11 O5 Ru3 111.2(3) . . ?
Li1 O5 Ru3 106.1(3) . . ?
C12 O6 Ru3 113.2(3) . . ?
C1 N1 C5 118.9(5) . . ?
C1 N1 Ru2 124.0(4) . . ?
C5 N1 Ru2 116.3(4) . . ?
C6 N2 C10 118.6(5) . . ?
C6 N2 Ru3 125.9(4) . . ?
C10 N2 Ru3 115.2(4) . . ?
C11 N3 C15 119.2(5) . . ?
C11 N3 Ru1 124.6(3) . . ?
C15 N3 Ru1 116.0(4) . . ?
O1 C1 N1 121.7(5) . . ?
O1 C1 C2 116.8(5) . . ?
N1 C1 C2 121.4(5) . . ?
O2 C2 C3 123.5(5) . . ?
O2 C2 C1 118.3(5) . . ?
C3 C2 C1 118.2(5) . . ?
C2 C3 C4 118.4(6) . . ?
C5 C4 C3 121.1(6) . . ?
C4 C5 N1 121.9(6) . . ?
O3 C6 N2 121.0(5) . . ?
O3 C6 C7 116.9(5) . . ?
N2 C6 C7 122.0(5) . . ?
O4 C7 C8 124.1(5) . . ?
O4 C7 C6 118.0(5) . . ?
C8 C7 C6 117.9(5) . . ?
C7 C8 C9 119.7(5) . . ?
C10 C9 C8 120.0(6) . . ?
C9 C10 N2 121.8(6) . . ?
O5 C11 N3 120.6(5) . . ?
O5 C11 C12 118.2(5) . . ?
N3 C11 C12 121.2(5) . . ?
O6 C12 C13 124.1(5) . . ?
O6 C12 C11 117.1(5) . . ?
C13 C12 C11 118.8(5) . . ?
C12 C13 C14 118.5(5) . . ?
C15 C14 C13 120.5(5) . . ?
C14 C15 N3 121.8(5) . . ?
C17 C16 C21 118.1(5) . . ?
C17 C16 C22 120.4(6) . . ?
C21 C16 C22 121.5(6) . . ?
C17 C16 Ru1 69.5(3) . . ?
C21 C16 Ru1 70.5(3) . . ?
C22 C16 Ru1 129.0(4) . . ?
C18 C17 C16 121.5(6) . . ?
C18 C17 Ru1 70.5(3) . . ?
C16 C17 Ru1 72.9(3) . . ?
C17 C18 C19 121.4(6) . . ?
C17 C18 Ru1 71.7(3) . . ?
C19 C18 Ru1 72.0(4) . . ?
C20 C19 C18 116.8(6) . . ?
C20 C19 C23 124.7(7) . . ?
C18 C19 C23 118.3(7) . . ?
C20 C19 Ru1 70.4(3) . . ?
C18 C19 Ru1 69.3(3) . . ?
C23 C19 Ru1 128.1(5) . . ?
C21 C20 C19 121.4(6) . . ?
C21 C20 Ru1 71.9(3) . . ?
C19 C20 Ru1 71.6(4) . . ?
C20 C21 C16 120.8(6) . . ?
C20 C21 Ru1 70.2(3) . . ?
C16 C21 Ru1 71.8(3) . . ?
C25 C23 C24 117.3(8) . . ?
C25 C23 C19 115.9(8) . . ?
C24 C23 C19 110.5(7) . . ?
C27 C26 C31 119.6(6) . . ?
C27 C26 C32 118.3(6) . . ?
C31 C26 C32 122.0(6) . . ?
C27 C26 Ru2 70.5(3) . . ?
C31 C26 Ru2 70.6(3) . . ?
C32 C26 Ru2 127.9(5) . . ?
C26 C27 C28 119.4(6) . . ?
C26 C27 Ru2 72.1(3) . . ?
C28 C27 Ru2 70.6(3) . . ?
C29 C28 C27 122.3(5) . . ?
C29 C28 Ru2 73.6(3) . . ?
C27 C28 Ru2 70.8(3) . . ?
C28 C29 C30 117.2(5) . . ?
C28 C29 C33 121.2(5) . . ?
C30 C29 C33 121.6(5) . . ?
C28 C29 Ru2 69.1(3) . . ?
C30 C29 Ru2 68.9(3) . . ?
C33 C29 Ru2 133.4(4) . . ?
C31 C30 C29 120.9(5) . . ?
C31 C30 Ru2 71.3(3) . . ?
C29 C30 Ru2 73.2(3) . . ?
C30 C31 C26 120.7(6) . . ?
C30 C31 Ru2 70.7(3) . . ?
C26 C31 Ru2 71.6(4) . . ?
C29 C33 C35 110.1(5) . . ?
C29 C33 C34 113.0(5) . . ?
C35 C33 C34 111.7(6) . . ?
C37 C36 C41 118.2(5) . . ?
C37 C36 C42 120.7(6) . . ?
C41 C36 C42 121.0(6) . . ?
C37 C36 Ru3 69.8(3) . . ?
C41 C36 Ru3 71.0(3) . . ?
C42 C36 Ru3 128.9(4) . . ?
C36 C37 C38 120.4(5) . . ?
C36 C37 Ru3 72.5(3) . . ?
C38 C37 Ru3 70.3(3) . . ?
C39 C38 C37 122.3(5) . . ?
C39 C38 Ru3 72.7(3) . . ?
C37 C38 Ru3 71.4(3) . . ?
C38 C39 C40 116.9(5) . . ?
C38 C39 C43 123.7(5) . . ?
C40 C39 C43 119.3(5) . . ?
C38 C39 Ru3 69.7(3) . . ?
C40 C39 Ru3 69.4(3) . . ?
C43 C39 Ru3 129.2(4) . . ?
C41 C40 C39 121.2(5) . . ?
C41 C40 Ru3 72.7(3) . . ?
C39 C40 Ru3 72.2(3) . . ?
C40 C41 C36 120.9(5) . . ?
C40 C41 Ru3 69.5(3) . . ?
C36 C41 Ru3 71.4(3) . . ?
C39 C43 C45 113.9(5) . . ?
C39 C43 C44 108.8(5) . . ?
C45 C43 C44 111.2(6) . . ?
F3A B1 F4B 73.7(10) . . ?
F3A B1 F2 113.4(9) . . ?
F4B B1 F2 120.7(8) . . ?
F3A B1 F1 118.6(10) . . ?
F4B B1 F1 116.7(7) . . ?
F2 B1 F1 109.8(6) . . ?
F3A B1 F4A 113.0(11) . . ?
F4B B1 F4A 39.3(6) . . ?
F2 B1 F4A 101.8(7) . . ?
F1 B1 F4A 98.0(6) . . ?
F3A B1 F3B 30.2(8) . . ?
F4B B1 F3B 103.0(9) . . ?
F2 B1 F3B 104.3(8) . . ?
F1 B1 F3B 98.5(7) . . ?
F4A B1 F3B 142.1(9) . . ?
F1 Li1 O1 113.8(5) . . ?
F1 Li1 O3 115.6(5) . . ?
O1 Li1 O3 103.6(4) . . ?
F1 Li1 O5 115.5(5) . . ?
O1 Li1 O5 102.1(4) . . ?
O3 Li1 O5 104.5(5) . . ?
F1 Li1 Ru3 106.3(4) . . ?
O1 Li1 Ru3 134.7(4) . . ?
O3 Li1 Ru3 75.8(3) . . ?
O5 Li1 Ru3 38.9(2) . . ?
F1 Li1 Ru1 102.5(4) . . ?
O1 Li1 Ru1 38.5(2) . . ?
O3 Li1 Ru1 136.6(4) . . ?
O5 Li1 Ru1 74.7(3) . . ?
Ru3 Li1 Ru1 113.6(3) . . ?
F1 Li1 Ru2 105.0(4) . . ?
O1 Li1 Ru2 74.9(3) . . ?
O3 Li1 Ru2 38.8(2) . . ?
O5 Li1 Ru2 136.1(4) . . ?
Ru3 Li1 Ru2 114.6(3) . . ?
Ru1 Li1 Ru2 113.4(3) . . ?
C47 C46 C51 120.0 . . ?
C48 C47 C46 120.0 . . ?
C49 C48 C47 120.0 . . ?
C48 C49 C50 120.0 . . ?
C51 C50 C49 120.0 . . ?
C50 C51 C46 120.0 . . ?
C53 C52 C57 120.0 . . ?
C52 C53 C54 120.0 . . ?
C53 C54 C55 120.0 . . ?
C56 C55 C54 120.0 . . ?
C57 C56 C55 120.0 . . ?
C56 C57 C52 120.0 . . ?

loop_
_geom_bond_atom_site_label_1
_geom_bond_atom_site_label_2
_geom_bond_distance
_geom_bond_site_symmetry_2
_geom_bond_publ_flag
Ru1 O2 2.060(4) . ?
Ru1 O1 2.103(4) . ?
Ru1 N3 2.143(4) . ?
Ru1 C18 2.144(6) . ?
Ru1 C17 2.158(6) . ?
Ru1 C20 2.164(6) . ?
Ru1 C19 2.180(6) . ?
Ru1 C21 2.186(6) . ?
Ru1 C16 2.203(6) . ?
Ru1 Li1 3.223(9) . ?
Ru2 O4 2.056(4) . ?
Ru2 O3 2.115(4) . ?
Ru2 N1 2.139(5) . ?
Ru2 C28 2.174(5) . ?
Ru2 C30 2.176(5) . ?
Ru2 C27 2.178(6) . ?
Ru2 C31 2.184(6) . ?
Ru2 C26 2.197(6) . ?
Ru2 C29 2.233(5) . ?
Ru2 Li1 3.236(9) . ?
Ru3 O6 2.050(4) . ?
Ru3 O5 2.108(4) . ?
Ru3 N2 2.146(5) . ?
Ru3 C38 2.156(5) . ?
Ru3 C40 2.159(5) . ?
Ru3 C37 2.170(6) . ?
Ru3 C39 2.195(5) . ?
Ru3 C41 2.200(5) . ?
Ru3 C36 2.205(6) . ?
Ru3 Li1 3.223(9) . ?
F1 B1 1.376(8) . ?
F1 Li1 1.836(9) . ?
F2 B1 1.374(9) . ?
F3A B1 1.303(14) . ?
F4A B1 1.464(11) . ?
F3B B1 1.477(14) . ?
F4B B1 1.345(10) . ?
O1 C1 1.319(6) . ?
O1 Li1 1.896(9) . ?
O2 C2 1.322(7) . ?
O3 C6 1.319(6) . ?
O3 Li1 1.922(10) . ?
O4 C7 1.325(7) . ?
O5 C11 1.314(6) . ?
O5 Li1 1.923(9) . ?
O6 C12 1.325(7) . ?
N1 C1 1.331(7) . ?
N1 C5 1.371(7) . ?
N2 C6 1.325(7) . ?
N2 C10 1.377(7) . ?
N3 C11 1.339(7) . ?
N3 C15 1.364(7) . ?
C1 C2 1.447(8) . ?
C2 C3 1.380(8) . ?
C3 C4 1.394(9) . ?
C4 C5 1.350(9) . ?
C6 C7 1.448(8) . ?
C7 C8 1.364(8) . ?
C8 C9 1.394(9) . ?
C9 C10 1.367(9) . ?
C11 C12 1.434(7) . ?
C12 C13 1.377(8) . ?
C13 C14 1.399(8) . ?
C14 C15 1.363(8) . ?
C16 C17 1.405(9) . ?
C16 C21 1.416(9) . ?
C16 C22 1.496(9) . ?
C17 C18 1.394(9) . ?
C18 C19 1.434(10) . ?
C19 C20 1.415(10) . ?
C19 C23 1.516(10) . ?
C20 C21 1.414(9) . ?
C23 C25 1.429(12) . ?
C23 C24 1.506(10) . ?
C26 C27 1.404(9) . ?
C26 C31 1.417(9) . ?
C26 C32 1.513(9) . ?
C27 C28 1.437(8) . ?
C28 C29 1.408(8) . ?
C29 C30 1.435(8) . ?
C29 C33 1.509(8) . ?
C30 C31 1.417(9) . ?
C33 C35 1.513(9) . ?
C33 C34 1.518(8) . ?
C36 C37 1.412(9) . ?
C36 C41 1.418(9) . ?
C36 C42 1.496(9) . ?
C37 C38 1.419(9) . ?
C38 C39 1.404(8) . ?
C39 C40 1.431(8) . ?
C39 C43 1.512(8) . ?
C40 C41 1.413(9) . ?
C43 C45 1.521(9) . ?
C43 C44 1.540(9) . ?
C46 C47 1.3900 . ?
C46 C51 1.3900 . ?
C47 C48 1.3900 . ?
C48 C49 1.3900 . ?
C49 C50 1.3900 . ?
C50 C51 1.3900 . ?
C52 C53 1.3900 . ?
C52 C57 1.3900 . ?
C53 C54 1.3900 . ?
C54 C55 1.3900 . ?
C55 C56 1.3900 . ?
C56 C57 1.3900 . ?
